data_4510994
loop_
_publ_author_name
'Varughese, Sunil'
'Desiraju, Gautam R.'

_publ_section_title
;
 Using Water as a Design Element in Crystal Engineering. Host&#x2212;Guest
 Compounds of Hydrated 3,5-Dihydroxybenzoic Acid
;
_journal_issue 9
_journal_name_full 'Crystal Growth &amp; Design'
_journal_page_first 4184
_journal_paper_doi 10.1021/cg100872w
_journal_volume 10
_journal_year 2010
_chemical_formula_moiety '2(C7 H6 O4), H2 O'
_chemical_formula_sum 'C14 H12 O9'
_chemical_formula_weight 324.24
_chemical_name_common '3,5-Dihydroxybenzoic acid hemihydrate'
_chemical_name_systematic
; 
 ? 
;
_space_group_IT_number 4
_symmetry_cell_setting monoclinic
_symmetry_space_group_name_Hall 'P 2yb'
_symmetry_space_group_name_H-M 'P 1 21 1'
_atom_sites_solution_hydrogens geom
_atom_sites_solution_primary direct
_atom_sites_solution_secondary difmap
_audit_creation_method SHELXL-97
_cell_angle_alpha 90.00
_cell_angle_beta 90.005(3)
_cell_angle_gamma 90.00
_cell_formula_units_Z 2
_cell_length_a 3.691(1)
_cell_length_b 25.921(5)
_cell_length_c 7.374(2)
_cell_measurement_reflns_used 472
_cell_measurement_temperature 150(2)
_cell_measurement_theta_max 47.86
_cell_measurement_theta_min 4.24
_cell_volume 705.5(3)
_computing_cell_refinement
;
CrystalClear-SM Expert 2.0 rc14 (Rigaku, 2009)
;
_computing_data_collection
;
CrystalClear-SM Expert 2.0 rc14 (Rigaku, 2009)
;
_computing_data_reduction
;
CrystalClear-SM Expert 2.0 rc14 (Rigaku, 2009)
;
_computing_molecular_graphics 'Material Studio 4.4'
_computing_structure_refinement 'SHELXTL (Sheldrick, 1997)'
_computing_structure_solution 'SHELXTL (Sheldrick, 1990)'
_diffrn_ambient_temperature 150(2)
_diffrn_measured_fraction_theta_full 0.950
_diffrn_measured_fraction_theta_max 0.950
_diffrn_measurement_device_type
;
Rigaku Mercury375R (2x2 bin mode)
;
_diffrn_measurement_method 'profile data from \w-scans'
_diffrn_radiation_monochromator graphite
_diffrn_radiation_source 'fine-focus sealed tube'
_diffrn_radiation_type MoK\a
_diffrn_radiation_wavelength 0.71073
_diffrn_reflns_av_R_equivalents 0.0613
_diffrn_reflns_av_sigmaI/netI 0.0552
_diffrn_reflns_limit_h_max 4
_diffrn_reflns_limit_h_min -4
_diffrn_reflns_limit_k_max 30
_diffrn_reflns_limit_k_min -30
_diffrn_reflns_limit_l_max 8
_diffrn_reflns_limit_l_min -8
_diffrn_reflns_number 4698
_diffrn_reflns_theta_full 24.99
_diffrn_reflns_theta_max 24.99
_diffrn_reflns_theta_min 1.57
_exptl_absorpt_coefficient_mu 0.131
_exptl_absorpt_correction_T_max 0.9871
_exptl_absorpt_correction_T_min 0.9743
_exptl_absorpt_correction_type multi-scan
_exptl_absorpt_process_details 'Jacobson, R. (1998) Private commounication'
_exptl_crystal_colour Colorless
_exptl_crystal_density_diffrn 1.526
_exptl_crystal_density_method 'not measured'
_exptl_crystal_description Blocks
_exptl_crystal_F_000 336
_exptl_crystal_size_max 0.20
_exptl_crystal_size_mid 0.20
_exptl_crystal_size_min 0.10
_refine_diff_density_max 0.718
_refine_diff_density_min -0.667
_refine_diff_density_rms 0.218
_refine_ls_abs_structure_details 'Flack H D (1983), Acta Cryst. A39, 876-881'
_refine_ls_abs_structure_Flack 0(10)
_refine_ls_extinction_coef 0.39(6)
_refine_ls_extinction_expression Fc^*^=kFc[1+0.001xFc^2^\l^3^/sin(2\q)]^-1/4^
_refine_ls_extinction_method SHELXL
_refine_ls_goodness_of_fit_ref 1.186
_refine_ls_hydrogen_treatment mixed
_refine_ls_matrix_type full
_refine_ls_number_parameters 222
_refine_ls_number_reflns 1222
_refine_ls_number_restraints 141
_refine_ls_restrained_S_all 1.111
_refine_ls_R_factor_all 0.1107
_refine_ls_R_factor_gt 0.0995
_refine_ls_shift/su_max 0.000
_refine_ls_shift/su_mean 0.000
_refine_ls_structure_factor_coef Fsqd
_refine_ls_weighting_details 'calc w=1/[\s^2^(Fo^2^)+(0.1679P)^2^+0.8805P] where P=(Fo^2^+2Fc^2^)/3'
_refine_ls_weighting_scheme calc
_refine_ls_wR_factor_gt 0.2549
_refine_ls_wR_factor_ref 0.2732
_reflns_number_gt 1062
_reflns_number_total 1222
_reflns_threshold_expression >2sigma(I)
_cod_data_source_file 13_water.CIF
_cod_data_source_block 13
_cod_depositor_comments
;
The following automatic conversions were performed:

'_symmetry_cell_setting' value 'Monoclinic' changed to 'monoclinic'
according to
/usr/data/users/saulius/automatic-downloads/retrospective/ACS/lib/dictionaries/cif_core.dic
dictionary named 'cif_core.dic' version 2.4.2 from
2011-04-26.

'_exptl_absorpt_correction_type' value 'Multi-scan'
changed to 'multi-scan' according to
/usr/data/users/saulius/automatic-downloads/retrospective/ACS/lib/dictionaries/cif_core.dic
dictionary named 'cif_core.dic' version 2.4.2 from 2011-04-26.

Automatic conversion script
Id: cif_fix_values 2281 2013-09-26 08:29:07Z andrius 
;
_cod_original_sg_symbol_H-M 'P 21'
_cod_database_code 4510994

loop_
_symmetry_equiv_pos_as_xyz
'x, y, z'
'-x, y+1/2, -z'

loop_
_atom_site_label
_atom_site_type_symbol
_atom_site_fract_x
_atom_site_fract_y
_atom_site_fract_z
_atom_site_U_iso_or_equiv
_atom_site_adp_type
_atom_site_occupancy
_atom_site_symmetry_multiplicity
_atom_site_calc_flag
_atom_site_refinement_flags
_atom_site_disorder_assembly
_atom_site_disorder_group
O13 O 0.0550(19) 0.4261(2) 0.3951(8) 0.0316(15) Uani 1 1 d DU . .
O15 O 0.396(2) 0.5910(2) 0.6212(10) 0.0428(18) Uani 1 1 d U . .
H15 H 0.3272 0.5993 0.5166 0.064 Uiso 1 1 calc R . .
O17A O 0.725(2) 0.4725(2) 1.1183(8) 0.0368(17) Uani 1 1 d U . .
H17 H 0.7955 0.4564 1.2107 0.055 Uiso 1 1 calc R . .
O17B O 0.594(2) 0.3937(2) 1.0281(8) 0.0361(17) Uani 1 1 d U . .
O23 O 0.071(3) 0.6410(3) 0.9174(10) 0.051(2) Uani 1 1 d U . .
H23 H 0.1683 0.6269 0.8273 0.076 Uiso 1 1 calc R . .
O25 O -0.3891(18) 0.8027(2) 1.1046(8) 0.0305(15) Uani 1 1 d DU . .
O27A O 0.296(2) 0.7558(2) 0.3845(9) 0.0379(17) Uani 1 1 d U . .
H27 H 0.3580 0.7720 0.2907 0.057 Uiso 1 1 calc R . .
O27B O 0.139(2) 0.8347(2) 0.4723(9) 0.0363(16) Uani 1 1 d U . .
O90 O 0.288(6) 0.6394(6) 0.2990(17) 0.055(8) Uani 0.51(4) 1 d PU A 1
O90A O 0.082(7) 0.6164(9) 0.293(3) 0.066(8) Uiso 0.49(4) 1 d P A 2
C11 C 0.458(3) 0.4648(3) 0.8294(11) 0.0293(19) Uani 1 1 d U . .
C12 C 0.315(3) 0.4331(3) 0.6972(11) 0.0281(19) Uani 1 1 d U . .
H12 H 0.2973 0.3969 0.7159 0.034 Uiso 1 1 calc R . .
C13 C 0.198(3) 0.4555(3) 0.5353(11) 0.030(2) Uani 1 1 d U . .
C14 C 0.230(3) 0.5080(3) 0.5066(12) 0.0283(19) Uani 1 1 d U . .
H14 H 0.1536 0.5229 0.3952 0.034 Uiso 1 1 calc R . .
C15 C 0.373(2) 0.5385(3) 0.6413(12) 0.0279(19) Uani 1 1 d U . .
C16 C 0.480(3) 0.5176(3) 0.8053(11) 0.031(2) Uani 1 1 d U . .
H16 H 0.5680 0.5391 0.8999 0.037 Uiso 1 1 calc R . .
C17 C 0.592(3) 0.4400(3) 1.0009(12) 0.032(2) Uani 1 1 d U . .
C21 C 0.035(2) 0.7643(3) 0.6752(11) 0.0267(19) Uani 1 1 d U . .
C22 C 0.095(3) 0.7120(4) 0.7068(13) 0.037(2) Uani 1 1 d U . .
H22 H 0.2001 0.6905 0.6166 0.045 Uiso 1 1 calc R . .
C23 C -0.005(3) 0.6921(3) 0.8768(15) 0.041(2) Uani 1 1 d U . .
C24 C -0.166(3) 0.7225(3) 1.0054(12) 0.032(2) Uani 1 1 d U . .
H24 H -0.2348 0.7082 1.1188 0.038 Uiso 1 1 calc R . .
C25 C -0.227(3) 0.7737(3) 0.9700(11) 0.029(2) Uani 1 1 d U . .
C26 C -0.131(2) 0.7959(3) 0.8042(11) 0.0252(18) Uani 1 1 d U . .
H26 H -0.1773 0.8313 0.7801 0.030 Uiso 1 1 calc R . .
C27 C 0.161(3) 0.7882(3) 0.5028(12) 0.031(2) Uani 1 1 d U . .
H13 H 0.04(3) 0.3944(11) 0.414(13) 0.02(2) Uiso 1 1 d D . .
H25 H -0.44(4) 0.833(2) 1.076(19) 0.07(5) Uiso 1 1 d D . .

loop_
_atom_site_aniso_label
_atom_site_aniso_U_11
_atom_site_aniso_U_22
_atom_site_aniso_U_33
_atom_site_aniso_U_23
_atom_site_aniso_U_13
_atom_site_aniso_U_12
O13 0.036(4) 0.035(4) 0.023(3) -0.001(2) -0.010(3) -0.007(3)
O15 0.058(5) 0.030(3) 0.041(4) 0.004(3) -0.010(3) -0.008(3)
O17A 0.055(5) 0.034(3) 0.022(3) 0.000(2) -0.016(3) -0.001(3)
O17B 0.047(4) 0.036(4) 0.025(3) 0.002(2) -0.007(3) -0.004(3)
O23 0.085(6) 0.027(3) 0.040(4) 0.009(3) 0.011(4) 0.013(3)
O25 0.039(4) 0.034(4) 0.018(3) -0.004(2) -0.003(3) -0.001(3)
O27A 0.052(4) 0.032(3) 0.030(4) 0.001(3) 0.008(3) 0.005(3)
O27B 0.046(4) 0.028(3) 0.035(4) 0.006(2) 0.001(3) -0.004(3)
O90 0.102(17) 0.042(9) 0.021(7) 0.006(5) -0.017(7) 0.014(9)
C11 0.032(5) 0.034(4) 0.022(4) 0.006(3) 0.000(3) 0.006(3)
C12 0.037(5) 0.029(4) 0.018(4) -0.001(3) -0.002(3) -0.001(3)
C13 0.042(5) 0.034(4) 0.014(4) 0.000(3) -0.008(3) 0.002(4)
C14 0.032(5) 0.030(4) 0.023(4) 0.004(3) -0.005(3) 0.005(3)
C15 0.028(5) 0.027(4) 0.029(4) 0.003(3) -0.003(3) -0.003(3)
C16 0.039(5) 0.029(4) 0.025(4) -0.005(3) -0.001(4) 0.008(4)
C17 0.046(6) 0.032(5) 0.019(4) 0.009(3) 0.000(4) 0.000(4)
C21 0.031(4) 0.035(5) 0.015(4) 0.006(3) 0.000(3) -0.002(3)
C22 0.041(5) 0.035(5) 0.036(5) -0.005(4) -0.007(4) 0.004(4)
C23 0.053(7) 0.021(4) 0.047(6) 0.005(4) 0.004(5) 0.000(4)
C24 0.043(6) 0.033(5) 0.019(4) -0.001(3) -0.008(4) 0.002(4)
C25 0.035(5) 0.031(4) 0.020(4) 0.000(3) -0.005(4) -0.007(4)
C26 0.023(4) 0.029(4) 0.024(4) -0.001(3) 0.000(3) 0.005(3)
C27 0.030(5) 0.045(6) 0.017(4) -0.005(3) -0.007(4) -0.004(4)

loop_
_atom_type_symbol
_atom_type_description
_atom_type_scat_dispersion_real
_atom_type_scat_dispersion_imag
_atom_type_scat_source
C C 0.0033 0.0000 'International Tables Vol C Tables 4.2.6.8 and 6.1.1.4'
H H 0.0000 0.0000 'International Tables Vol C Tables 4.2.6.8 and 6.1.1.4'
O O 0.0106 0.0000 'International Tables Vol C Tables 4.2.6.8 and 6.1.1.4'

loop_
_geom_angle_atom_site_label_1
_geom_angle_atom_site_label_2
_geom_angle_atom_site_label_3
_geom_angle
C13 O13 H13 116(7)
C15 O15 H15 109.5
C17 O17A H17 109.5
C23 O23 H23 109.5
C25 O25 H25 115(10)
C27 O27A H27 109.5
C12 C11 C16 121.4(8)
C12 C11 C17 117.7(7)
C16 C11 C17 120.9(8)
C11 C12 C13 118.4(8)
C11 C12 H12 120.8
C13 C12 H12 120.8
C14 C13 O13 117.3(7)
C14 C13 C12 120.9(8)
O13 C13 C12 121.8(8)
C15 C14 C13 119.2(8)
C15 C14 H14 120.4
C13 C14 H14 120.4
O15 C15 C14 121.1(8)
O15 C15 C16 117.7(8)
C14 C15 C16 121.1(7)
C11 C16 C15 118.9(8)
C11 C16 H16 120.5
C15 C16 H16 120.5
O17B C17 O17A 121.8(8)
O17B C17 C11 124.3(8)
O17A C17 C11 113.9(7)
C22 C21 C26 121.7(8)
C22 C21 C27 119.8(8)
C26 C21 C27 118.4(7)
C21 C22 C23 117.6(8)
C21 C22 H22 121.2
C23 C22 H22 121.2
C24 C23 O23 119.2(9)
C24 C23 C22 121.5(8)
O23 C23 C22 119.3(9)
C23 C24 C25 119.8(9)
C23 C24 H24 120.1
C25 C24 H24 120.1
C24 C25 O25 117.5(8)
C24 C25 C26 121.6(8)
O25 C25 C26 120.9(7)
C21 C26 C25 117.8(8)
C21 C26 H26 121.1
C25 C26 H26 121.1
O27B C27 O27A 122.1(9)
O27B C27 C21 122.9(8)
O27A C27 C21 115.0(8)

loop_
_geom_bond_atom_site_label_1
_geom_bond_atom_site_label_2
_geom_bond_distance
O13 C13 1.388(10)
O13 H13 0.83(2)
O15 C15 1.372(10)
O15 H15 0.8400
O17A C17 1.304(11)
O17A H17 0.8400
O17B C17 1.217(10)
O23 C23 1.387(11)
O23 H23 0.8400
O25 C25 1.382(10)
O25 H25 0.83(2)
O27A C27 1.308(11)
O27A H27 0.8400
O27B C27 1.229(11)
C11 C12 1.380(12)
C11 C16 1.381(12)
C11 C17 1.503(12)
C12 C13 1.396(12)
C12 H12 0.9500
C13 C14 1.384(12)
C14 C15 1.375(12)
C14 H14 0.9500
C15 C16 1.384(12)
C16 H16 0.9500
C21 C22 1.395(12)
C21 C26 1.396(11)
C21 C27 1.489(12)
C22 C23 1.404(14)
C22 H22 0.9500
C23 C24 1.367(14)
C24 C25 1.371(12)
C24 H24 0.9500
C25 C26 1.396(12)
C26 H26 0.9500
